data_2010302
loop_
_publ_author_name
'Frank, Walter'
'Reiss, Guido J.'
'Kuhn, Dietmar'

_publ_section_title
;
 Trichloromethyltin(IV)
;
_journal_issue 12
_journal_name_full 'Acta Crystallographica Section C'
_journal_page_first 1904
_journal_page_last 1906
_journal_paper_doi 10.1107/S010827019400795X
_journal_volume 50
_journal_year 1994
_chemical_formula_sum 'C H3 Cl3 Sn'
_chemical_formula_weight 240.07
_chemical_name_common methyltin(IV)trichlorine
_chemical_name_systematic
;
Methyltin(IV) Trichloride
;
_space_group_IT_number 62
_symmetry_cell_setting orthorhombic
_symmetry_space_group_name_Hall '-P 2ac 2n'
_symmetry_space_group_name_H-M 'P n m a'
_audit_creation_method SHELXL
_cell_angle_alpha 90.00
_cell_angle_beta 90.00
_cell_angle_gamma 90.00
_cell_formula_units_Z 4
_cell_length_a 6.4110(10)
_cell_length_b 9.564(2)
_cell_length_c 10.637(2)
_cell_measurement_reflns_used 25
_cell_measurement_temperature 293(2)
_cell_measurement_theta_max 17.10
_cell_measurement_theta_min 12.97
_cell_volume 652.2(2)
_computing_cell_refinement 'CAD-4 Software'
_computing_data_collection 'CAD-4 Software (Enraf-Nonius, 1989)'
_computing_data_reduction 'MolEN (Fair, 1990)'
_computing_molecular_graphics 'SHELXTL-Plus (Sheldrick, 1991)'
_computing_publication_material SHELXL93
_computing_structure_refinement 'SHELXL93 (Sheldrick, 1994)'
_computing_structure_solution 'SHELXS86 (Sheldrick, 1990)'
_diffrn_ambient_temperature 293(2)
_diffrn_measurement_device 'Enraf-Nonius CAD-4'
_diffrn_measurement_method \w/2\q
_diffrn_radiation_monochromator graphite
_diffrn_radiation_source 'fine-focus sealed tube'
_diffrn_radiation_type MoK\a
_diffrn_radiation_wavelength 0.71073
_diffrn_reflns_av_R_equivalents 0.0394
_diffrn_reflns_av_sigmaI/netI 0.0272
_diffrn_reflns_limit_h_max 1
_diffrn_reflns_limit_h_min -9
_diffrn_reflns_limit_k_max 11
_diffrn_reflns_limit_k_min -13
_diffrn_reflns_limit_l_max 1
_diffrn_reflns_limit_l_min -14
_diffrn_reflns_number 1985
_diffrn_reflns_theta_max 29.85
_diffrn_reflns_theta_min 2.86
_diffrn_standards_decay_% 0
_diffrn_standards_interval_time 60
_diffrn_standards_number 3
_exptl_absorpt_coefficient_mu 5.003
_exptl_absorpt_correction_T_max 0.999
_exptl_absorpt_correction_T_min 0.598
_exptl_absorpt_correction_type empirical
_exptl_crystal_colour Colourless
_exptl_crystal_density_diffrn 2.445
_exptl_crystal_description 'transparent needle'
_exptl_crystal_F_000 440
_exptl_crystal_size_max 0.7
_exptl_crystal_size_mid 0.4
_exptl_crystal_size_min 0.3
_refine_diff_density_max 2.274
_refine_diff_density_min -1.524
_refine_ls_extinction_coef 0.0038(10)
_refine_ls_extinction_method SHELXL93
_refine_ls_goodness_of_fit_all 4.139
_refine_ls_goodness_of_fit_obs 4.308
_refine_ls_matrix_type full
_refine_ls_number_parameters 35
_refine_ls_number_reflns 983
_refine_ls_number_restraints 5
_refine_ls_restrained_S_all 4.129
_refine_ls_restrained_S_obs 4.297
_refine_ls_R_factor_all 0.0477
_refine_ls_R_factor_obs 0.0446
_refine_ls_shift/esd_max -0.319
_refine_ls_shift/esd_mean 0.050
_refine_ls_structure_factor_coef Fsqd
_refine_ls_weighting_details 'w = 1/[\s^2^(F~o~^2^)]'
_refine_ls_weighting_scheme calc
_refine_ls_wR_factor_all 0.0862
_refine_ls_wR_factor_obs 0.0860
_reflns_number_observed 905
_reflns_number_total 983
_reflns_observed_criterion >2sigma(I)
_cod_data_source_file hu1116.cif
_cod_data_source_block kuhn
_cod_depositor_comments
;
The following automatic conversions were performed:

'_refine_ls_weighting_scheme' value 'calc w = 1/[\s^2^(F~o~^2^)]' was
changed to 'calc'. New tag '_refine_ls_weighting_details' was
created. The value of the new tag was set to 'w =
1/[\s^2^(F~o~^2^)]'.

Automatic conversion script
Id: cif_fix_values 3143 2015-03-26 13:38:13Z robertas 
;
_cod_database_code 2010302

loop_
_symmetry_equiv_pos_as_xyz
'x, y, z'
'-x+1/2, -y, z+1/2'
'-x, y+1/2, -z'
'x+1/2, -y+1/2, -z+1/2'
'-x, -y, -z'
'x-1/2, y, -z-1/2'
'x, -y-1/2, z'
'-x-1/2, y-1/2, z-1/2'

loop_
_atom_site_aniso_label
_atom_site_aniso_U_11
_atom_site_aniso_U_22
_atom_site_aniso_U_33
_atom_site_aniso_U_12
_atom_site_aniso_U_13
_atom_site_aniso_U_23
Sn 0.0450(3) 0.0522(3) 0.0491(3) 0.000 -0.0023(2) 0.000
Cl1 0.0650(12) 0.099(2) 0.0595(9) 0.000 0.0115(10) 0.000
Cl2 0.0923(11) 0.0628(8) 0.0793(9) -0.0047(9) -0.0233(8) -0.0144(7)
C 0.045(3) 0.091(6) 0.083(5) 0.000 0.005(4) 0.000

loop_
_atom_site_label
_atom_site_fract_x
_atom_site_fract_y
_atom_site_fract_z
_atom_site_U_iso_or_equiv
_atom_site_thermal_displace_type
_atom_site_calc_flag
_atom_site_refinement_flags
_atom_site_occupancy
_atom_site_disorder_group
_atom_site_type_symbol
Sn 0.02310(8) 0.2500 0.52960(4) 0.0488(2) Uani d SD 1 . Sn
Cl1 0.2001(3) 0.2500 0.3434(2) 0.0746(6) Uani d S 1 . Cl
Cl2 0.1692(3) 0.4354(2) 0.63900(14) 0.0781(5) Uani d . 1 . Cl
C -0.3004(13) 0.2500 0.5314(9) 0.073(2) Uani d SD 1 . C
H1 -0.362(4) 0.2500 0.615(3) 0.18(3) Uiso d SD 1 . H
H2 -0.364(4) 0.169(6) 0.487(4) 0.18(3) Uiso d D 1 . H

loop_
_atom_type_symbol
_atom_type_description
_atom_type_scat_dispersion_real
_atom_type_scat_dispersion_imag
_atom_type_scat_source
C C 0.0033 0.0016 'International Tables Vol C Tables 4.2.6.8 and 6.1.1.4'
H H 0.0000 0.0000 'International Tables Vol C Tables 4.2.6.8 and 6.1.1.4'
Cl Cl 0.1484 0.1585 'International Tables Vol C Tables 4.2.6.8 and 6.1.1.4'
Sn Sn -0.6537 1.4246 'International Tables Vol C Tables 4.2.6.8 and 6.1.1.4'

loop_
_geom_angle_atom_site_label_1
_geom_angle_atom_site_label_2
_geom_angle_atom_site_label_3
_geom_angle_site_symmetry_1
_geom_angle_site_symmetry_3
_geom_angle
_geom_angle_publ_flag
C Sn Cl1 . . 120.3(3) yes
C Sn Cl2 . 7_565 113.50(10) ?
Cl1 Sn Cl2 . 7_565 103.57(6) ?
C Sn Cl2 . . 113.50(10) yes
Cl1 Sn Cl2 . . 103.58(6) yes
Cl2 Sn Cl2 7_565 . 99.76(8) ?
Sn C H1 . . 115.(2) no
Sn C H2 . . 114.0(19) no
H1 C H1 . . 105.(2) ?

loop_
_geom_bond_atom_site_label_1
_geom_bond_atom_site_label_2
_geom_bond_site_symmetry_2
_geom_bond_distance
_geom_bond_publ_flag
Sn C . 2.074(8) yes
Sn Cl1 . 2.283(2) yes
Sn Cl2 7_565 2.3180(10) ?
Sn Cl2 . 2.3180(10) yes
Sn Cl2 5_565 3.714(2) yes
C H1 . 0.980(10) no
C H2 . 0.99(2) no
